data_7030464
loop_
_publ_author_name
'Batcup, Rhys'
'Annibale, Vincent T.'
'Song, Datong'

_publ_section_title
;
 Heterodinuclear complexes of 4,5-diazafluorene derivatives displaying
 \h(5),\k(2)-[N,N] and \h(5),\k(1)-N coordination modes.
;
_journal_issue 23
_journal_name_full 'Dalton transactions (Cambridge, England : 2003)'
_journal_page_first 8951
_journal_page_last 8958
_journal_paper_doi 10.1039/c4dt01165a
_journal_volume 43
_journal_year 2014
_chemical_formula_sum 'C41 H38 N2 Pt'
_chemical_formula_weight 753.82
_chemical_name_systematic
;
 ?
;
_space_group_crystal_system monoclinic
_space_group_IT_number 14
_space_group_name_Hall '-P 2ybc'
_space_group_name_H-M_alt 'P 1 21/c 1'
_symmetry_space_group_name_Hall '-P 2ybc'
_symmetry_space_group_name_H-M 'P 1 21/c 1'
_atom_sites_solution_hydrogens geom
_audit_creation_method SHELXL-2013
_cell_angle_alpha 90
_cell_angle_beta 94.3070(10)
_cell_angle_gamma 90
_cell_formula_units_Z 4
_cell_length_a 10.4945(4)
_cell_length_b 19.6731(7)
_cell_length_c 19.6007(6)
_cell_measurement_reflns_used 9277
_cell_measurement_temperature 150(2)
_cell_measurement_theta_max 27.612
_cell_measurement_theta_min 2.318
_cell_volume 4035.3(2)
_computing_cell_refinement 'Bruker Apex 2 software package'
_computing_data_collection 'Bruker Apex 2 software package'
_computing_data_reduction 'Bruker Apex 2 software package'
_computing_molecular_graphics 'ORTEP-3 v2.02'
_computing_publication_material 'POV-ray v3.62'
_computing_structure_refinement 'SHELXL-2013 (Sheldrick, 2013)'
_computing_structure_solution 'SHELXL-2013 (Sheldrick, 2013)'
_diffrn_ambient_temperature 150(2)
_diffrn_measured_fraction_theta_full 0.998
_diffrn_measured_fraction_theta_max 0.990
_diffrn_measurement_device_type 'Bruker Kappa Apex II'
_diffrn_measurement_method 'Psi scans and Omega scans'
_diffrn_radiation_type MoK\a
_diffrn_radiation_wavelength 0.71073
_diffrn_reflns_av_R_equivalents 0.0408
_diffrn_reflns_av_unetI/netI 0.0365
_diffrn_reflns_Laue_measured_fraction_full 0.998
_diffrn_reflns_Laue_measured_fraction_max 0.990
_diffrn_reflns_limit_h_max 13
_diffrn_reflns_limit_h_min -13
_diffrn_reflns_limit_k_max 25
_diffrn_reflns_limit_k_min -25
_diffrn_reflns_limit_l_max 25
_diffrn_reflns_limit_l_min -25
_diffrn_reflns_number 36824
_diffrn_reflns_point_group_measured_fraction_full 0.998
_diffrn_reflns_point_group_measured_fraction_max 0.990
_diffrn_reflns_theta_full 25.242
_diffrn_reflns_theta_max 27.612
_diffrn_reflns_theta_min 2.318
_diffrn_source 'fine-focus sealed tube'
_exptl_absorpt_coefficient_mu 3.503
_exptl_absorpt_correction_T_max 0.7456
_exptl_absorpt_correction_T_min 0.6680
_exptl_absorpt_correction_type multi-scan
_exptl_absorpt_process_details 'Bruker Apex 2'
_exptl_crystal_colour Yellow
_exptl_crystal_density_diffrn 1.241
_exptl_crystal_description Block
_exptl_crystal_F_000 1504
_exptl_crystal_size_max 0.370
_exptl_crystal_size_mid 0.320
_exptl_crystal_size_min 0.300
_refine_diff_density_max 0.431
_refine_diff_density_min -0.402
_refine_diff_density_rms 0.091
_refine_ls_extinction_method none
_refine_ls_goodness_of_fit_ref 1.061
_refine_ls_hydrogen_treatment constr
_refine_ls_matrix_type full
_refine_ls_number_parameters 403
_refine_ls_number_reflns 9277
_refine_ls_number_restraints 0
_refine_ls_restrained_S_all 1.061
_refine_ls_R_factor_all 0.0289
_refine_ls_R_factor_gt 0.0229
_refine_ls_shift/su_max 0.005
_refine_ls_shift/su_mean 0.000
_refine_ls_structure_factor_coef Fsqd
_refine_ls_weighting_details 'w=1/[\s^2^(Fo^2^)+(0.0307P)^2^+1.4102P] where P=(Fo^2^+2Fc^2^)/3'
_refine_ls_weighting_scheme calc
_refine_ls_wR_factor_gt 0.0639
_refine_ls_wR_factor_ref 0.0658
_reflns_Friedel_coverage 0.000
_reflns_number_gt 7921
_reflns_number_total 9277
_reflns_threshold_expression 'I > 2\s(I)'
_cod_data_source_file c4dt01165a1.cif
_cod_data_source_block 4
_cod_depositor_comments
;
The following automatic conversions were performed:

'_exptl_absorpt_correction_type' value 'Multi-Scan' changed to
'multi-scan' according to
/usr/data/users/saulius/crontab/automatic-downloads/rss-feeds/RSC/lib/dictionaries/cif_core.dic
dictionary named 'cif_core.dic' version 2.4.2 from 2011-04-26.

Automatic conversion script
Id: cif_fix_values 2281 2013-09-26 08:29:07Z andrius 

 Adding full bibliography for 7030464--7030470.cif.
;
_cod_database_code 7030464
_shelx_space_group_comment
;
The symmetry employed for this shelxl refinement is uniquely defined
by the following loop, which should always be used as a source of
symmetry information in preference to the above space-group names.
They are only intended as comments.
;
_shelx_estimated_absorpt_t_min 0.357
_shelx_estimated_absorpt_t_max 0.420
_shelxl_version_number 2013-4

loop_
_space_group_symop_operation_xyz
'x, y, z'
'-x, y+1/2, -z+1/2'
'-x, -y, -z'
'x, -y-1/2, z-1/2'

loop_
_atom_site_label
_atom_site_type_symbol
_atom_site_fract_x
_atom_site_fract_y
_atom_site_fract_z
_atom_site_U_iso_or_equiv
_atom_site_adp_type
_atom_site_occupancy
_atom_site_site_symmetry_order
_atom_site_calc_flag
_atom_site_refinement_flags_posn
_atom_site_refinement_flags_adp
Pt1 Pt 0.40151(2) 0.72613(2) 0.37479(2) 0.01779(4) Uani 1 1 d . .
N1 N 0.3233(2) 0.66057(11) 0.29154(11) 0.0211(5) Uani 1 1 d . .
N2 N 0.4909(2) 0.77334(11) 0.28924(12) 0.0216(5) Uani 1 1 d . .
C1 C 0.2567(3) 0.60187(14) 0.28334(14) 0.0227(6) Uani 1 1 d . .
C2 C 0.2011(3) 0.58269(15) 0.21844(15) 0.0285(6) Uani 1 1 d . .
H2 H 0.1509 0.5425 0.2145 0.034 Uiso 1 1 calc R U
C3 C 0.2175(3) 0.62098(16) 0.15999(14) 0.0302(7) Uani 1 1 d . .
H3 H 0.1793 0.6077 0.1166 0.036 Uiso 1 1 calc R U
C4 C 0.2915(3) 0.67903(15) 0.16744(13) 0.0260(6) Uani 1 1 d . .
C5 C 0.3387(3) 0.69467(14) 0.23369(14) 0.0223(6) Uani 1 1 d . .
C6 C 0.4234(3) 0.75157(15) 0.23270(14) 0.0223(6) Uani 1 1 d . .
C7 C 0.4313(3) 0.77313(15) 0.16559(15) 0.0276(6) Uani 1 1 d . .
C8 C 0.5199(3) 0.82409(16) 0.15587(15) 0.0327(7) Uani 1 1 d . .
H8 H 0.5297 0.8424 0.1117 0.039 Uiso 1 1 calc R U
C9 C 0.5934(3) 0.84731(16) 0.21290(15) 0.0304(7) Uani 1 1 d . .
H9 H 0.6547 0.8820 0.2073 0.036 Uiso 1 1 calc R U
C10 C 0.5801(3) 0.82097(15) 0.27916(14) 0.0238(6) Uani 1 1 d . .
C11 C 0.3422(3) 0.73021(15) 0.11861(15) 0.0303(7) Uani 1 1 d . .
H11A H 0.2723 0.7580 0.0963 0.036 Uiso 1 1 calc R U
H11B H 0.3891 0.7075 0.0830 0.036 Uiso 1 1 calc R U
C12 C 0.2522(3) 0.55438(14) 0.34228(14) 0.0226(6) Uani 1 1 d . .
C13 C 0.3658(3) 0.52377(14) 0.36819(14) 0.0234(6) Uani 1 1 d . .
C14 C 0.3607(3) 0.47626(14) 0.42068(14) 0.0271(6) Uani 1 1 d . .
H14 H 0.4375 0.4551 0.4386 0.033 Uiso 1 1 calc R U
C15 C 0.2465(3) 0.45902(15) 0.44748(16) 0.0327(7) Uani 1 1 d . .
C16 C 0.1355(3) 0.49141(15) 0.42142(16) 0.0314(7) Uani 1 1 d . .
H16 H 0.0568 0.4806 0.4399 0.038 Uiso 1 1 calc R U
C17 C 0.1364(3) 0.53878(15) 0.36949(15) 0.0278(6) Uani 1 1 d . .
C18 C 0.4936(3) 0.54156(16) 0.34251(15) 0.0285(6) Uani 1 1 d . .
H18A H 0.4849 0.5453 0.2925 0.043 Uiso 1 1 calc R U
H18B H 0.5556 0.5059 0.3560 0.043 Uiso 1 1 calc R U
H18C H 0.5232 0.5850 0.3623 0.043 Uiso 1 1 calc R U
C19 C 0.2426(4) 0.40721(19) 0.50549(19) 0.0512(10) Uani 1 1 d . .
H19A H 0.3263 0.3854 0.5133 0.077 Uiso 1 1 calc R U
H19B H 0.1777 0.3727 0.4930 0.077 Uiso 1 1 calc R U
H19C H 0.2211 0.4304 0.5474 0.077 Uiso 1 1 calc R U
C20 C 0.0136(3) 0.57388(18) 0.34532(17) 0.0384(8) Uani 1 1 d . .
H20A H -0.0547 0.5594 0.3736 0.058 Uiso 1 1 calc R U
H20B H -0.0093 0.5619 0.2974 0.058 Uiso 1 1 calc R U
H20C H 0.0249 0.6232 0.3493 0.058 Uiso 1 1 calc R U
C21 C 0.6746(3) 0.84001(15) 0.33632(14) 0.0250(6) Uani 1 1 d . .
C22 C 0.6793(3) 0.90649(16) 0.36249(16) 0.0317(7) Uani 1 1 d . .
C23 C 0.7764(3) 0.92294(19) 0.41214(18) 0.0439(9) Uani 1 1 d . .
H23 H 0.7809 0.9678 0.4300 0.053 Uiso 1 1 calc R U
C24 C 0.8664(3) 0.8756(2) 0.43606(19) 0.0471(9) Uani 1 1 d . .
C25 C 0.8581(3) 0.8109(2) 0.41012(18) 0.0446(9) Uani 1 1 d . .
H25 H 0.9197 0.7783 0.4265 0.053 Uiso 1 1 calc R U
C26 C 0.7642(3) 0.79128(18) 0.36129(17) 0.0330(7) Uani 1 1 d . .
C27 C 0.5797(3) 0.95856(17) 0.33902(18) 0.0387(8) Uani 1 1 d . .
H27A H 0.5951 1.0008 0.3649 0.058 Uiso 1 1 calc R U
H27B H 0.4945 0.9411 0.3468 0.058 Uiso 1 1 calc R U
H27C H 0.5848 0.9676 0.2901 0.058 Uiso 1 1 calc R U
C28 C 0.9691(4) 0.8949(3) 0.4917(2) 0.0797(16) Uani 1 1 d . .
H28A H 0.9287 0.9105 0.5323 0.120 Uiso 1 1 calc R U
H28B H 1.0222 0.9314 0.4750 0.120 Uiso 1 1 calc R U
H28C H 1.0227 0.8552 0.5035 0.120 Uiso 1 1 calc R U
C29 C 0.7578(4) 0.71872(18) 0.3359(2) 0.0496(10) Uani 1 1 d . .
H29A H 0.8357 0.6945 0.3525 0.074 Uiso 1 1 calc R U
H29B H 0.7503 0.7185 0.2858 0.074 Uiso 1 1 calc R U
H29C H 0.6833 0.6961 0.3529 0.074 Uiso 1 1 calc R U
C30 C 0.4622(3) 0.79455(15) 0.44519(14) 0.0242(6) Uani 1 1 d . .
C31 C 0.5715(3) 0.78491(16) 0.48955(16) 0.0305(7) Uani 1 1 d . .
H31 H 0.6184 0.7438 0.4871 0.037 Uiso 1 1 calc R U
C32 C 0.6132(3) 0.8339(2) 0.53713(17) 0.0441(9) Uani 1 1 d . .
H32 H 0.6880 0.8260 0.5664 0.053 Uiso 1 1 calc R U
C33 C 0.5473(4) 0.89351(19) 0.54212(19) 0.0504(10) Uani 1 1 d . .
H33 H 0.5768 0.9273 0.5742 0.060 Uiso 1 1 calc R U
C34 C 0.4372(4) 0.90416(17) 0.49997(18) 0.0466(9) Uani 1 1 d . .
H34 H 0.3901 0.9451 0.5035 0.056 Uiso 1 1 calc R U
C35 C 0.3958(3) 0.85491(15) 0.45258(15) 0.0338(7) Uani 1 1 d . .
H35 H 0.3196 0.8627 0.4243 0.041 Uiso 1 1 calc R U
C36 C 0.2996(3) 0.68641(14) 0.44670(13) 0.0199(5) Uani 1 1 d . .
C37 C 0.1744(3) 0.70866(16) 0.45331(15) 0.0281(6) Uani 1 1 d . .
H37 H 0.1394 0.7432 0.4236 0.034 Uiso 1 1 calc R U
C38 C 0.0995(3) 0.68117(17) 0.50262(15) 0.0332(7) Uani 1 1 d . .
H38 H 0.0147 0.6970 0.5059 0.040 Uiso 1 1 calc R U
C39 C 0.1487(3) 0.63104(16) 0.54656(15) 0.0337(7) Uani 1 1 d . .
H39 H 0.0981 0.6125 0.5802 0.040 Uiso 1 1 calc R U
C40 C 0.2718(3) 0.60825(15) 0.54102(14) 0.0290(7) Uani 1 1 d . .
H40 H 0.3060 0.5734 0.5706 0.035 Uiso 1 1 calc R U
C41 C 0.3459(3) 0.63619(14) 0.49229(13) 0.0229(6) Uani 1 1 d . .
H41 H 0.4311 0.6205 0.4899 0.027 Uiso 1 1 calc R U

loop_
_atom_site_aniso_label
_atom_site_aniso_U_11
_atom_site_aniso_U_22
_atom_site_aniso_U_33
_atom_site_aniso_U_23
_atom_site_aniso_U_13
_atom_site_aniso_U_12
Pt1 0.02285(6) 0.01748(6) 0.01316(6) 0.00132(4) 0.00214(4) 0.00106(4)
N1 0.0248(12) 0.0233(12) 0.0153(11) 0.0000(9) 0.0015(9) 0.0036(9)
N2 0.0261(12) 0.0216(12) 0.0175(12) 0.0039(9) 0.0046(9) 0.0045(10)
C1 0.0241(14) 0.0211(14) 0.0227(14) -0.0003(11) -0.0008(11) 0.0032(11)
C2 0.0341(16) 0.0241(15) 0.0263(15) -0.0016(12) -0.0032(12) 0.0014(13)
C3 0.0374(17) 0.0338(17) 0.0182(14) -0.0058(12) -0.0061(12) 0.0065(14)
C4 0.0340(15) 0.0270(15) 0.0169(13) 0.0006(12) 0.0003(11) 0.0068(13)
C5 0.0279(14) 0.0203(14) 0.0187(13) 0.0012(11) 0.0017(11) 0.0034(11)
C6 0.0272(15) 0.0222(13) 0.0177(13) 0.0035(11) 0.0037(11) 0.0033(12)
C7 0.0359(17) 0.0303(16) 0.0172(14) 0.0028(11) 0.0046(12) 0.0076(13)
C8 0.0432(18) 0.0340(17) 0.0216(15) 0.0120(13) 0.0076(13) 0.0036(15)
C9 0.0329(16) 0.0300(16) 0.0291(16) 0.0110(13) 0.0076(13) -0.0001(13)
C10 0.0233(13) 0.0228(14) 0.0257(14) 0.0081(12) 0.0052(11) 0.0053(12)
C11 0.0420(18) 0.0337(17) 0.0150(14) 0.0038(12) 0.0010(13) 0.0068(14)
C12 0.0295(14) 0.0167(13) 0.0212(14) -0.0027(11) 0.0000(11) -0.0021(11)
C13 0.0297(14) 0.0181(14) 0.0223(14) -0.0040(11) 0.0013(11) -0.0009(11)
C14 0.0340(16) 0.0217(15) 0.0250(15) -0.0015(12) -0.0021(12) 0.0028(12)
C15 0.0481(19) 0.0212(15) 0.0287(16) -0.0012(12) 0.0030(14) -0.0088(14)
C16 0.0345(16) 0.0277(16) 0.0326(16) -0.0037(13) 0.0064(13) -0.0123(13)
C17 0.0286(15) 0.0270(16) 0.0273(15) -0.0036(12) -0.0017(12) -0.0051(12)
C18 0.0290(15) 0.0270(16) 0.0296(16) 0.0034(12) 0.0027(12) 0.0036(12)
C19 0.062(2) 0.042(2) 0.050(2) 0.0213(18) 0.0076(19) -0.0076(19)
C20 0.0273(16) 0.045(2) 0.0423(19) 0.0009(16) -0.0002(14) -0.0003(15)
C21 0.0209(13) 0.0278(15) 0.0265(15) 0.0094(12) 0.0027(11) -0.0025(11)
C22 0.0324(16) 0.0296(17) 0.0331(17) 0.0079(13) 0.0029(13) -0.0062(13)
C23 0.045(2) 0.042(2) 0.044(2) 0.0040(16) -0.0020(16) -0.0161(17)
C24 0.0347(18) 0.060(3) 0.045(2) 0.0116(19) -0.0092(16) -0.0105(18)
C25 0.0259(16) 0.059(3) 0.048(2) 0.0206(19) -0.0024(15) 0.0037(16)
C26 0.0248(15) 0.0387(18) 0.0365(18) 0.0090(14) 0.0081(13) 0.0029(13)
C27 0.0447(19) 0.0278(17) 0.0428(19) 0.0043(15) -0.0012(15) -0.0018(15)
C28 0.061(3) 0.100(4) 0.072(3) 0.012(3) -0.037(2) -0.024(3)
C29 0.045(2) 0.043(2) 0.061(3) 0.0085(18) 0.0086(19) 0.0194(17)
C30 0.0346(16) 0.0209(13) 0.0177(14) -0.0002(11) 0.0058(12) -0.0050(12)
C31 0.0344(17) 0.0314(17) 0.0256(16) -0.0033(12) 0.0014(13) -0.0036(13)
C32 0.046(2) 0.053(2) 0.0321(18) -0.0092(16) -0.0038(15) -0.0145(18)
C33 0.071(3) 0.040(2) 0.040(2) -0.0163(16) 0.0064(19) -0.0218(19)
C34 0.077(3) 0.0218(17) 0.043(2) -0.0090(15) 0.0182(19) -0.0021(17)
C35 0.0500(19) 0.0251(16) 0.0266(16) -0.0001(12) 0.0046(14) 0.0021(14)
C36 0.0266(13) 0.0199(14) 0.0132(12) -0.0024(10) 0.0022(10) -0.0021(11)
C37 0.0309(16) 0.0300(16) 0.0234(15) 0.0038(12) 0.0012(12) 0.0012(13)
C38 0.0256(15) 0.0415(19) 0.0333(17) -0.0019(15) 0.0084(12) -0.0029(14)
C39 0.0433(18) 0.0348(18) 0.0243(15) 0.0003(13) 0.0115(13) -0.0169(15)
C40 0.0469(18) 0.0223(15) 0.0176(14) 0.0015(11) 0.0015(13) -0.0056(13)
C41 0.0286(14) 0.0225(14) 0.0175(13) -0.0002(11) 0.0007(11) -0.0009(12)

loop_
_atom_type_symbol
_atom_type_description
_atom_type_scat_dispersion_real
_atom_type_scat_dispersion_imag
_atom_type_scat_source
C C 0.0033 0.0016 'International Tables Vol C Tables 4.2.6.8 and 6.1.1.4'
H H 0.0000 0.0000 'International Tables Vol C Tables 4.2.6.8 and 6.1.1.4'
N N 0.0061 0.0033 'International Tables Vol C Tables 4.2.6.8 and 6.1.1.4'
Pt Pt -1.7033 8.3905 'International Tables Vol C Tables 4.2.6.8 and 6.1.1.4'

loop_
_geom_angle_atom_site_label_1
_geom_angle_atom_site_label_2
_geom_angle_atom_site_label_3
_geom_angle
C36 Pt1 C30 86.32(11)
C36 Pt1 N2 172.92(10)
C30 Pt1 N2 96.34(10)
C36 Pt1 N1 96.03(9)
C30 Pt1 N1 173.51(10)
N2 Pt1 N1 80.64(9)
C5 N1 C1 114.9(2)
C5 N1 Pt1 105.90(18)
C1 N1 Pt1 138.78(18)
C6 N2 C10 115.5(2)
C6 N2 Pt1 105.53(18)
C10 N2 Pt1 138.48(19)
N1 C1 C2 120.7(3)
N1 C1 C12 119.3(2)
C2 C1 C12 119.8(3)
C3 C2 C1 121.9(3)
C4 C3 C2 117.6(3)
C3 C4 C5 116.1(3)
C3 C4 C11 134.8(3)
C5 C4 C11 109.1(3)
N1 C5 C4 128.6(3)
N1 C5 C6 121.2(2)
C4 C5 C6 109.8(2)
N2 C6 C7 128.3(3)
N2 C6 C5 122.0(2)
C7 C6 C5 109.4(3)
C8 C7 C6 116.0(3)
C8 C7 C11 134.9(3)
C6 C7 C11 109.0(3)
C9 C8 C7 117.7(3)
C8 C9 C10 122.1(3)
N2 C10 C9 120.4(3)
N2 C10 C21 119.7(2)
C9 C10 C21 119.5(3)
C4 C11 C7 102.5(2)
C13 C12 C17 120.6(3)
C13 C12 C1 118.5(2)
C17 C12 C1 120.9(3)
C14 C13 C12 118.6(3)
C14 C13 C18 119.1(3)
C12 C13 C18 122.3(2)
C15 C14 C13 121.7(3)
C14 C15 C16 118.2(3)
C14 C15 C19 121.1(3)
C16 C15 C19 120.6(3)
C17 C16 C15 121.9(3)
C16 C17 C12 119.0(3)
C16 C17 C20 119.2(3)
C12 C17 C20 121.8(3)
C22 C21 C26 120.3(3)
C22 C21 C10 120.8(3)
C26 C21 C10 118.8(3)
C23 C22 C21 118.3(3)
C23 C22 C27 120.6(3)
C21 C22 C27 121.1(3)
C24 C23 C22 121.7(4)
C25 C24 C23 118.5(3)
C25 C24 C28 121.2(4)
C23 C24 C28 120.3(4)
C24 C25 C26 122.8(3)
C25 C26 C21 118.4(3)
C25 C26 C29 120.4(3)
C21 C26 C29 121.2(3)
C35 C30 C31 116.4(3)
C35 C30 Pt1 120.7(2)
C31 C30 Pt1 122.8(2)
C32 C31 C30 121.7(3)
C33 C32 C31 120.5(3)
C32 C33 C34 119.4(3)
C33 C34 C35 119.9(3)
C34 C35 C30 122.1(3)
C41 C36 C37 116.5(2)
C41 C36 Pt1 123.5(2)
C37 C36 Pt1 120.0(2)
C38 C37 C36 121.5(3)
C39 C38 C37 120.2(3)
C40 C39 C38 119.4(3)
C39 C40 C41 120.1(3)
C40 C41 C36 122.3(3)

loop_
_geom_bond_atom_site_label_1
_geom_bond_atom_site_label_2
_geom_bond_distance
Pt1 C36 1.992(3)
Pt1 C30 1.997(3)
Pt1 N2 2.189(2)
Pt1 N1 2.190(2)
N1 C5 1.338(3)
N1 C1 1.353(3)
N2 C6 1.340(4)
N2 C10 1.350(3)
C1 C2 1.411(4)
C1 C12 1.489(4)
C2 C3 1.393(4)
C3 C4 1.382(4)
C4 C5 1.389(4)
C4 C11 1.513(4)
C5 C6 1.431(4)
C6 C7 1.391(4)
C7 C8 1.390(4)
C7 C11 1.519(5)
C8 C9 1.387(4)
C9 C10 1.415(4)
C10 C21 1.487(4)
C12 C13 1.397(4)
C12 C17 1.398(4)
C13 C14 1.394(4)
C13 C18 1.508(4)
C14 C15 1.387(4)
C15 C16 1.391(5)
C15 C19 1.530(4)
C16 C17 1.380(4)
C17 C20 1.507(4)
C21 C22 1.404(4)
C21 C26 1.405(4)
C22 C23 1.394(4)
C22 C27 1.510(4)
C23 C24 1.383(5)
C24 C25 1.370(6)
C24 C28 1.522(5)
C25 C26 1.377(5)
C26 C29 1.512(5)
C30 C35 1.390(4)
C30 C31 1.399(4)
C31 C32 1.389(4)
C32 C33 1.368(5)
C33 C34 1.385(5)
C34 C35 1.389(4)
C36 C41 1.395(4)
C36 C37 1.400(4)
C37 C38 1.399(4)
C38 C39 1.383(5)
C39 C40 1.380(4)
C40 C41 1.390(4)

loop_
_platon_squeeze_void_nr
_platon_squeeze_void_average_x
_platon_squeeze_void_average_y
_platon_squeeze_void_average_z
_platon_squeeze_void_volume
_platon_squeeze_void_count_electrons
_platon_squeeze_void_content
1 0.000 0.685 0.250 539 129 ' '
2 0.000 0.807 0.750 539 129 ' '
